data_4135519
loop_
_publ_author_name
'Li, Jun'
'Daniliuc, Constantin G.'
'Kartha, Kalathil K.'
'Fern\'andez, Gustavo'
'Kehr, Gerald'
'Erker, Gerhard'

_publ_section_title
;
 Introducing the Dihydro-1,3-azaboroles: Convenient Entry by a
 Three-Component Reaction, Synthetic and Photophysical Application
;
_journal_name_full 'Journal of the American Chemical Society'
_journal_paper_doi 10.1021/jacs.0c12236
_journal_year 2021
_chemical_formula_sum 'C33 H32 B F9 N2'
_chemical_formula_weight 638.41
_space_group_crystal_system monoclinic
_space_group_IT_number 14
_space_group_name_Hall '-P 2ybc'
_space_group_name_H-M_alt 'P 1 21/c 1'
_atom_sites_solution_hydrogens mixed
_audit_creation_method 'APEX3 v2016.1-0'
_cell_angle_alpha 90
_cell_angle_beta 90.739(2)
_cell_angle_gamma 90
_cell_formula_units_Z 4
_cell_length_a 11.2377(3)
_cell_length_b 11.1974(2)
_cell_length_c 24.4577(6)
_cell_measurement_reflns_used 7201
_cell_measurement_temperature 101.(2)
_cell_measurement_theta_max 68.1118
_cell_measurement_theta_min 3.6147
_cell_volume 3077.33(12)
_computing_cell_refinement 'SAINT V8.37A (Bruker AXS Inc., 2015)'
_computing_data_collection
;

APEX3 v2016.1-0 (Bruker AXS Inc., 2016)
;
_computing_data_reduction 'SAINT V8.37A (Bruker AXS Inc., 2015)'
_computing_molecular_graphics 'XP (Sheldrick, 2014)'
_computing_publication_material 'SHELXL-2014/7 (Sheldrick, 2014)'
_computing_structure_refinement 'SHELXL-2014/7 (Sheldrick, 2014)'
_computing_structure_solution 'SHELXL-2014/7 (Sheldrick, 2014)'
_diffrn_ambient_temperature 101.(2)
_diffrn_detector_area_resol_mean 7.3910
_diffrn_measured_fraction_theta_full 0.992
_diffrn_measured_fraction_theta_max 0.992
_diffrn_measurement_device_type 'Bruker D8 Venture PHOTON 100 CMOS'
_diffrn_measurement_method 'omega and phi scans'
_diffrn_radiation_monochromator 'MX mirror'
_diffrn_radiation_type 'Cu K\a'
_diffrn_radiation_wavelength 1.54178
_diffrn_reflns_av_R_equivalents 0.0785
_diffrn_reflns_av_unetI/netI 0.0441
_diffrn_reflns_limit_h_max 13
_diffrn_reflns_limit_h_min -13
_diffrn_reflns_limit_k_max 13
_diffrn_reflns_limit_k_min -12
_diffrn_reflns_limit_l_max 29
_diffrn_reflns_limit_l_min -29
_diffrn_reflns_number 45950
_diffrn_reflns_theta_full 68.53
_diffrn_reflns_theta_max 68.53
_diffrn_reflns_theta_min 3.62
_diffrn_source 'Cu ImS'
_diffrn_source_type 'micro focus tube'
_exptl_absorpt_coefficient_mu 1.021
_exptl_absorpt_correction_T_max 0.96
_exptl_absorpt_correction_T_min 0.86
_exptl_absorpt_correction_type multi-scan
_exptl_absorpt_process_details
;
Bruker AXS (2014). SADABS, Version 2014/5, Bruker AXS Inc., Madison, Wisconsin,
USA.
;
_exptl_crystal_colour 'pale yellow'
_exptl_crystal_density_diffrn 1.378
_exptl_crystal_density_method 'not measured'
_exptl_crystal_description plate
_exptl_crystal_F_000 1320
_exptl_crystal_size_max 0.156
_exptl_crystal_size_mid 0.124
_exptl_crystal_size_min 0.041
_refine_diff_density_max 0.337
_refine_diff_density_min -0.228
_refine_ls_extinction_method none
_refine_ls_goodness_of_fit_ref 1.030
_refine_ls_hydrogen_treatment mixed
_refine_ls_matrix_type full
_refine_ls_number_parameters 444
_refine_ls_number_reflns 5620
_refine_ls_number_restraints 57
_refine_ls_restrained_S_all 1.038
_refine_ls_R_factor_all 0.0818
_refine_ls_R_factor_gt 0.0559
_refine_ls_shift/su_max 0.000
_refine_ls_shift/su_mean 0.000
_refine_ls_structure_factor_coef Fsqd
_refine_ls_weighting_details 'w=1/[\s^2^(Fo^2^)+(0.0770P)^2^+1.3440P] where P=(Fo^2^+2Fc^2^)/3'
_refine_ls_weighting_scheme calc
_refine_ls_wR_factor_gt 0.1348
_refine_ls_wR_factor_ref 0.1489
_reflns_number_gt 4126
_reflns_number_total 5620
_reflns_threshold_expression 'I > 2\s(I)'
_cod_data_source_file ja0c12236_si_004.cif
_cod_data_source_block erk9597
_cod_database_code 4135519

loop_
_space_group_symop_operation_xyz
'x, y, z'
'-x, y+1/2, -z+1/2'
'-x, -y, -z'
'x, -y-1/2, z-1/2'

loop_
_atom_site_type_symbol
_atom_site_label
_atom_site_fract_x
_atom_site_fract_y
_atom_site_fract_z
_atom_site_U_iso_or_equiv
_atom_site_adp_type
_atom_site_calc_flag
_atom_site_refinement_flags_adp
_atom_site_refinement_flags_occupancy
_atom_site_refinement_flags_posn
_atom_site_occupancy
_atom_site_disorder_assembly
_atom_site_disorder_group
N N1 0.59270(19) 0.40542(19) 0.39895(8) 0.0259(5) Uani d . . . 1.0 . .
H H1 0.597(2) 0.349(3) 0.4233(12) 0.031(8) Uiso d . . . 1.0 . .
N N2 0.82257(18) 0.35885(18) 0.26546(8) 0.0245(4) Uani d . . . 1.0 . .
B B1 0.7660(2) 0.2991(3) 0.35877(10) 0.0232(6) Uani d . . . 1.0 . .
C C1 0.7295(2) 0.4360(2) 0.26112(10) 0.0257(5) Uani d . . . 1.0 . .
C C2 0.6490(2) 0.4505(2) 0.30414(10) 0.0251(5) Uani d . . . 1.0 . .
C C3 0.6670(2) 0.3909(2) 0.35445(9) 0.0235(5) Uani d . . . 1.0 . .
C C4 0.8430(2) 0.2897(2) 0.31133(9) 0.0248(5) Uani d . . . 1.0 . .
H H4 0.9078 0.2352 0.312 0.03 Uiso calc U . R 1.0 . .
C C11 0.7184(3) 0.5066(2) 0.20854(10) 0.0326(6) Uani d . . . 1.0 . .
H H11A 0.6339 0.5084 0.1967 0.039 Uiso calc U . R 1.0 . .
H H11B 0.7642 0.4659 0.1797 0.039 Uiso calc U . R 1.0 . .
C C12 0.7640(3) 0.6351(3) 0.21485(13) 0.0463(8) Uani d . . . 1.0 . .
H H12A 0.7169 0.6768 0.2424 0.069 Uiso calc U . R 1.0 . .
H H12B 0.7562 0.6768 0.1797 0.069 Uiso calc U . R 1.0 . .
H H12C 0.8478 0.6339 0.2264 0.069 Uiso calc U . R 1.0 . .
C C21 0.5322(2) 0.5140(2) 0.29146(10) 0.0301(6) Uani d . . . 1.0 . .
H H21A 0.5074 0.5614 0.3235 0.036 Uiso calc U . R 1.0 . .
H H21B 0.5425 0.5692 0.2602 0.036 Uiso calc U . R 1.0 . .
C C22 0.4374(3) 0.4217(3) 0.27749(12) 0.0398(7) Uani d . . . 1.0 . .
H H22A 0.4593 0.3795 0.244 0.06 Uiso calc U . R 1.0 . .
H H22B 0.3607 0.4617 0.2719 0.06 Uiso calc U . R 1.0 . .
H H22C 0.4311 0.3644 0.3076 0.06 Uiso calc U . R 1.0 . .
C C31 0.7837(2) 0.2110(2) 0.41002(9) 0.0224(5) Uani d . . . 1.0 . .
C C32 0.7145(2) 0.1064(2) 0.41604(10) 0.0266(5) Uani d . . . 1.0 . .
C C33 0.7280(2) 0.0296(2) 0.45994(10) 0.0289(6) Uani d . . . 1.0 . .
H H33 0.6786 -0.039 0.4627 0.035 Uiso calc U . R 1.0 . .
C C34 0.8133(2) 0.0526(2) 0.49980(10) 0.0277(6) Uani d . . . 1.0 . .
C C35 0.8855(2) 0.1527(2) 0.49552(10) 0.0268(5) Uani d . . . 1.0 . .
H H35 0.9448 0.1686 0.5226 0.032 Uiso calc U . R 1.0 . .
C C36 0.8704(2) 0.2294(2) 0.45135(9) 0.0240(5) Uani d . . . 1.0 . .
C C37 0.6236(3) 0.0722(2) 0.37291(11) 0.0344(6) Uani d . . D 1.0 . .
F F1 0.53900(19) 0.15272(18) 0.36501(10) 0.0499(7) Uani d U P D 0.891(5) A 1
F F2 0.6743(2) 0.0572(2) 0.32341(7) 0.0549(8) Uani d U P D 0.891(5) A 1
F F3 0.5709(2) -0.03130(19) 0.38286(10) 0.0506(7) Uani d U P D 0.891(5) A 1
F F1A 0.5186(14) 0.071(2) 0.4032(8) 0.085(8) Uani d U P D 0.109(5) A 2
F F2A 0.600(2) 0.1353(18) 0.3299(8) 0.073(7) Uani d U P D 0.109(5) A 2
F F3A 0.633(2) -0.0423(14) 0.3598(12) 0.085(8) Uani d U P D 0.109(5) A 2
C C38 0.8218(3) -0.0309(3) 0.54741(11) 0.0358(6) Uani d . . . 1.0 . .
F F4 0.83779(16) -0.14356(14) 0.53056(7) 0.0449(4) Uani d . . . 1.0 . .
F F5 0.72210(18) -0.03112(19) 0.57649(7) 0.0575(5) Uani d . . . 1.0 . .
F F6 0.91192(17) -0.00570(16) 0.58134(7) 0.0492(5) Uani d . . . 1.0 . .
C C39 0.9505(2) 0.3373(2) 0.44841(10) 0.0291(6) Uani d . . . 1.0 . .
F F7 1.01394(15) 0.35300(14) 0.49490(6) 0.0394(4) Uani d . . . 1.0 . .
F F8 0.88990(14) 0.43910(13) 0.44006(7) 0.0378(4) Uani d . . . 1.0 . .
F F9 1.02960(13) 0.32935(14) 0.40830(6) 0.0368(4) Uani d . . . 1.0 . .
C C41 0.5173(2) 0.4996(2) 0.41630(9) 0.0246(5) Uani d . . . 1.0 . .
C C42 0.5575(2) 0.6179(2) 0.41928(10) 0.0281(6) Uani d . . . 1.0 . .
C C43 0.4801(3) 0.7042(2) 0.43912(10) 0.0337(6) Uani d . . . 1.0 . .
H H43 0.5051 0.7852 0.4402 0.04 Uiso calc U . R 1.0 . .
C C44 0.3689(3) 0.6756(3) 0.45716(10) 0.0352(6) Uani d . . . 1.0 . .
H H44 0.3178 0.7362 0.4706 0.042 Uiso calc U . R 1.0 . .
C C45 0.3312(2) 0.5573(3) 0.45579(10) 0.0336(6) Uani d . . . 1.0 . .
H H45 0.255 0.5372 0.4694 0.04 Uiso calc U . R 1.0 . .
C C46 0.4034(2) 0.4682(2) 0.43479(10) 0.0288(6) Uani d . . . 1.0 . .
C C47 0.6813(2) 0.6521(3) 0.40316(12) 0.0358(6) Uani d . . . 1.0 . .
H H47A 0.738 0.5936 0.418 0.054 Uiso calc U . R 1.0 . .
H H47B 0.7002 0.7314 0.4178 0.054 Uiso calc U . R 1.0 . .
H H47C 0.6864 0.6537 0.3632 0.054 Uiso calc U . R 1.0 . .
C C48 0.3600(2) 0.3416(3) 0.43270(12) 0.0370(7) Uani d . . . 1.0 . .
H H48A 0.4074 0.2926 0.458 0.056 Uiso calc U . R 1.0 . .
H H48B 0.368 0.3106 0.3955 0.056 Uiso calc U . R 1.0 . .
H H48C 0.2762 0.339 0.4432 0.056 Uiso calc U . R 1.0 . .
C C51 0.8968(2) 0.3308(2) 0.21904(10) 0.0263(5) Uani d . . . 1.0 . .
C C52 1.0113(2) 0.3777(3) 0.21642(10) 0.0330(6) Uani d . . . 1.0 . .
C C53 1.0810(3) 0.3418(3) 0.17224(11) 0.0415(7) Uani d . . . 1.0 . .
H H53 1.1592 0.3727 0.1686 0.05 Uiso calc U . R 1.0 . .
C C54 1.0368(3) 0.2618(3) 0.13381(11) 0.0422(7) Uani d . . . 1.0 . .
H H54 1.0856 0.2376 0.1044 0.051 Uiso calc U . R 1.0 . .
C C55 0.9241(3) 0.2171(3) 0.13764(11) 0.0384(7) Uani d . . . 1.0 . .
H H55 0.8954 0.1631 0.1106 0.046 Uiso calc U . R 1.0 . .
C C56 0.8508(2) 0.2494(2) 0.18048(10) 0.0313(6) Uani d . . . 1.0 . .
C C57 1.0594(3) 0.4608(3) 0.25972(12) 0.0435(7) Uani d . . . 1.0 . .
H H57A 0.9953 0.5125 0.2727 0.065 Uiso calc U . R 1.0 . .
H H57B 1.1228 0.5101 0.2443 0.065 Uiso calc U . R 1.0 . .
H H57C 1.0916 0.414 0.2904 0.065 Uiso calc U . R 1.0 . .
C C58 0.7270(3) 0.2007(3) 0.18509(11) 0.0398(7) Uani d . . . 1.0 . .
H H58A 0.6695 0.2618 0.1735 0.06 Uiso calc U . R 1.0 . .
H H58B 0.7122 0.1783 0.2231 0.06 Uiso calc U . R 1.0 . .
H H58C 0.7184 0.1303 0.1616 0.06 Uiso calc U . R 1.0 . .

loop_
_atom_site_aniso_label
_atom_site_aniso_U_11
_atom_site_aniso_U_22
_atom_site_aniso_U_33
_atom_site_aniso_U_12
_atom_site_aniso_U_13
_atom_site_aniso_U_23
N1 0.0312(12) 0.0244(11) 0.0222(10) 0.0014(9) 0.0073(8) 0.0040(9)
N2 0.0267(11) 0.0262(11) 0.0206(10) 0.0006(9) 0.0030(8) -0.0001(8)
B1 0.0274(15) 0.0219(14) 0.0204(13) -0.0022(11) -0.0018(11) -0.0006(10)
C1 0.0288(14) 0.0266(13) 0.0218(12) 0.0006(10) 0.0013(10) 0.0006(10)
C2 0.0279(13) 0.0237(13) 0.0239(12) 0.0004(10) 0.0013(10) 0.0008(10)
C3 0.0257(13) 0.0223(13) 0.0227(11) -0.0026(10) 0.0025(9) 0.0003(9)
C4 0.0278(13) 0.0247(13) 0.0219(12) 0.0024(10) 0.0003(9) 0.0028(9)
C11 0.0352(15) 0.0383(16) 0.0243(13) 0.0101(12) 0.0044(11) 0.0062(11)
C12 0.057(2) 0.0372(17) 0.0446(17) 0.0064(14) 0.0097(15) 0.0181(13)
C21 0.0341(15) 0.0332(15) 0.0230(12) 0.0094(11) 0.0046(10) 0.0044(10)
C22 0.0329(16) 0.0462(18) 0.0400(16) 0.0037(13) -0.0032(12) 0.0041(13)
C31 0.0254(13) 0.0212(12) 0.0208(11) 0.0031(10) 0.0031(9) -0.0021(9)
C32 0.0322(14) 0.0242(13) 0.0233(12) 0.0029(10) 0.0022(10) -0.0021(10)
C33 0.0360(15) 0.0225(13) 0.0282(13) -0.0019(11) 0.0028(11) -0.0012(10)
C34 0.0354(15) 0.0265(13) 0.0213(12) 0.0060(11) 0.0053(10) 0.0004(10)
C35 0.0300(14) 0.0287(14) 0.0219(12) 0.0039(11) 0.0013(10) 0.0010(10)
C36 0.0266(13) 0.0237(13) 0.0219(12) 0.0007(10) 0.0036(9) -0.0013(9)
C37 0.0435(17) 0.0243(14) 0.0351(14) -0.0043(12) -0.0068(12) 0.0008(11)
F1 0.0454(13) 0.0343(11) 0.0691(16) 0.0024(9) -0.0291(11) -0.0061(10)
F2 0.0699(16) 0.0656(16) 0.0291(10) -0.0161(12) -0.0024(9) -0.0128(9)
F3 0.0692(17) 0.0304(12) 0.0517(13) -0.0252(11) -0.0239(12) 0.0125(9)
F1A 0.058(11) 0.116(14) 0.082(12) -0.011(10) -0.004(9) -0.026(10)
F2A 0.079(12) 0.058(11) 0.083(12) -0.013(10) -0.017(10) 0.004(9)
F3A 0.079(13) 0.076(12) 0.099(13) -0.005(10) -0.019(10) -0.022(10)
C38 0.0407(16) 0.0378(17) 0.0290(14) 0.0004(12) 0.0042(12) 0.0041(12)
F4 0.0597(11) 0.0283(9) 0.0465(10) 0.0001(8) -0.0013(8) 0.0116(7)
F5 0.0608(12) 0.0747(14) 0.0375(9) 0.0098(10) 0.0193(9) 0.0226(9)
F6 0.0661(12) 0.0452(10) 0.0358(9) -0.0058(9) -0.0143(8) 0.0139(7)
C39 0.0318(14) 0.0292(14) 0.0263(12) -0.0031(11) -0.0020(10) 0.0023(10)
F7 0.0484(10) 0.0367(9) 0.0328(8) -0.0108(7) -0.0125(7) 0.0020(7)
F8 0.0425(9) 0.0249(8) 0.0457(9) -0.0011(7) -0.0076(7) 0.0023(7)
F9 0.0302(8) 0.0437(10) 0.0367(8) -0.0066(7) 0.0048(6) 0.0078(7)
C41 0.0285(13) 0.0278(13) 0.0177(11) 0.0000(10) 0.0038(9) 0.0003(9)
C42 0.0321(14) 0.0286(14) 0.0236(12) 0.0004(11) 0.0044(10) 0.0023(10)
C43 0.0432(17) 0.0281(14) 0.0297(13) 0.0054(12) 0.0030(12) -0.0023(11)
C44 0.0375(16) 0.0406(17) 0.0276(13) 0.0111(12) 0.0075(11) 0.0002(11)
C45 0.0276(14) 0.0487(18) 0.0247(12) 0.0040(12) 0.0075(10) 0.0045(12)
C46 0.0286(14) 0.0353(15) 0.0225(12) 0.0001(11) 0.0033(10) 0.0039(10)
C47 0.0313(15) 0.0289(15) 0.0472(16) -0.0043(12) 0.0064(12) -0.0031(12)
C48 0.0303(15) 0.0442(17) 0.0367(15) -0.0084(13) 0.0050(11) 0.0048(12)
C51 0.0293(14) 0.0281(14) 0.0214(11) 0.0045(11) 0.0038(10) 0.0032(10)
C52 0.0288(14) 0.0430(17) 0.0271(13) 0.0028(12) 0.0004(10) 0.0016(11)
C53 0.0271(15) 0.062(2) 0.0349(15) 0.0040(14) 0.0050(11) 0.0045(14)
C54 0.0409(18) 0.060(2) 0.0253(14) 0.0160(15) 0.0061(12) -0.0002(13)
C55 0.0437(18) 0.0469(18) 0.0246(13) 0.0110(14) -0.0016(12) -0.0052(12)
C56 0.0378(15) 0.0318(15) 0.0243(12) 0.0041(12) -0.0001(11) 0.0016(10)
C57 0.0358(17) 0.054(2) 0.0403(16) -0.0123(14) 0.0009(13) -0.0026(14)
C58 0.0488(18) 0.0428(17) 0.0278(14) -0.0099(14) 0.0006(12) -0.0028(12)

loop_
_atom_type_symbol
_atom_type_description
_atom_type_scat_dispersion_real
_atom_type_scat_dispersion_imag
_atom_type_scat_source
C C 0.0181 0.0091 'International Tables Vol C Tables 4.2.6.8 and 6.1.1.4'
H H 0.0000 0.0000 'International Tables Vol C Tables 4.2.6.8 and 6.1.1.4'
B B 0.0090 0.0039 'International Tables Vol C Tables 4.2.6.8 and 6.1.1.4'
N N 0.0311 0.0180 'International Tables Vol C Tables 4.2.6.8 and 6.1.1.4'
F F 0.0727 0.0534 'International Tables Vol C Tables 4.2.6.8 and 6.1.1.4'

loop_
_geom_angle_atom_site_label_1
_geom_angle_atom_site_label_2
_geom_angle_atom_site_label_3
_geom_angle_site_symmetry_1
_geom_angle_site_symmetry_3
_geom_angle
_geom_angle_publ_flag
C3 N1 C41 . . 133.4(2) ?
C3 N1 H1 . . 115.0(19) ?
C41 N1 H1 . . 111.3(19) ?
C1 N2 C4 . . 122.7(2) ?
C1 N2 C51 . . 121.7(2) ?
C4 N2 C51 . . 115.0(2) ?
C4 B1 C3 . . 115.8(2) ?
C4 B1 C31 . . 120.5(2) ?
C3 B1 C31 . . 123.6(2) ?
N2 C1 C2 . . 121.1(2) ?
N2 C1 C11 . . 117.0(2) ?
C2 C1 C11 . . 121.9(2) ?
C1 C2 C3 . . 120.7(2) ?
C1 C2 C21 . . 117.6(2) ?
C3 C2 C21 . . 120.8(2) ?
N1 C3 C2 . . 123.1(2) ?
N1 C3 B1 . . 118.2(2) ?
C2 C3 B1 . . 118.6(2) ?
N2 C4 B1 . . 120.8(2) ?
N2 C4 H4 . . 119.6 ?
B1 C4 H4 . . 119.6 ?
C1 C11 C12 . . 112.4(2) ?
C1 C11 H11A . . 109.1 ?
C12 C11 H11A . . 109.1 ?
C1 C11 H11B . . 109.1 ?
C12 C11 H11B . . 109.1 ?
H11A C11 H11B . . 107.9 ?
C11 C12 H12A . . 109.5 ?
C11 C12 H12B . . 109.5 ?
H12A C12 H12B . . 109.5 ?
C11 C12 H12C . . 109.5 ?
H12A C12 H12C . . 109.5 ?
H12B C12 H12C . . 109.5 ?
C22 C21 C2 . . 109.2(2) ?
C22 C21 H21A . . 109.8 ?
C2 C21 H21A . . 109.8 ?
C22 C21 H21B . . 109.8 ?
C2 C21 H21B . . 109.8 ?
H21A C21 H21B . . 108.3 ?
C21 C22 H22A . . 109.5 ?
C21 C22 H22B . . 109.5 ?
H22A C22 H22B . . 109.5 ?
C21 C22 H22C . . 109.5 ?
H22A C22 H22C . . 109.5 ?
H22B C22 H22C . . 109.5 ?
C36 C31 C32 . . 115.0(2) ?
C36 C31 B1 . . 123.2(2) ?
C32 C31 B1 . . 121.8(2) ?
C33 C32 C31 . . 122.7(2) ?
C33 C32 C37 . . 116.9(2) ?
C31 C32 C37 . . 120.4(2) ?
C32 C33 C34 . . 120.0(2) ?
C32 C33 H33 . . 120.0 ?
C34 C33 H33 . . 120.0 ?
C33 C34 C35 . . 119.9(2) ?
C33 C34 C38 . . 118.0(2) ?
C35 C34 C38 . . 122.1(2) ?
C34 C35 C36 . . 119.5(2) ?
C34 C35 H35 . . 120.3 ?
C36 C35 H35 . . 120.3 ?
C35 C36 C31 . . 123.0(2) ?
C35 C36 C39 . . 117.7(2) ?
C31 C36 C39 . . 119.3(2) ?
F1 C37 F3 . . 107.5(3) ?
F2A C37 F3A . . 110.4(15) ?
F1 C37 F2 . . 105.3(2) ?
F3 C37 F2 . . 104.4(2) ?
F2A C37 F1A . . 105.8(15) ?
F3A C37 F1A . . 101.1(15) ?
F2A C37 C32 . . 123.9(9) ?
F1 C37 C32 . . 114.1(2) ?
F3 C37 C32 . . 113.2(2) ?
F3A C37 C32 . . 110.9(11) ?
F2 C37 C32 . . 111.6(2) ?
F1A C37 C32 . . 101.5(9) ?
F6 C38 F5 . . 107.8(2) ?
F6 C38 F4 . . 106.7(2) ?
F5 C38 F4 . . 106.2(2) ?
F6 C38 C34 . . 113.1(2) ?
F5 C38 C34 . . 111.7(2) ?
F4 C38 C34 . . 110.9(2) ?
F9 C39 F8 . . 106.6(2) ?
F9 C39 F7 . . 106.2(2) ?
F8 C39 F7 . . 106.2(2) ?
F9 C39 C36 . . 112.7(2) ?
F8 C39 C36 . . 112.7(2) ?
F7 C39 C36 . . 112.0(2) ?
C42 C41 C46 . . 120.9(2) ?
C42 C41 N1 . . 121.6(2) ?
C46 C41 N1 . . 117.3(2) ?
C43 C42 C41 . . 118.2(2) ?
C43 C42 C47 . . 120.0(2) ?
C41 C42 C47 . . 121.8(2) ?
C44 C43 C42 . . 121.9(3) ?
C44 C43 H43 . . 119.1 ?
C42 C43 H43 . . 119.1 ?
C43 C44 C45 . . 119.6(3) ?
C43 C44 H44 . . 120.2 ?
C45 C44 H44 . . 120.2 ?
C46 C45 C44 . . 120.9(2) ?
C46 C45 H45 . . 119.5 ?
C44 C45 H45 . . 119.5 ?
C45 C46 C41 . . 118.5(2) ?
C45 C46 C48 . . 120.0(2) ?
C41 C46 C48 . . 121.5(2) ?
C42 C47 H47A . . 109.5 ?
C42 C47 H47B . . 109.5 ?
H47A C47 H47B . . 109.5 ?
C42 C47 H47C . . 109.5 ?
H47A C47 H47C . . 109.5 ?
H47B C47 H47C . . 109.5 ?
C46 C48 H48A . . 109.5 ?
C46 C48 H48B . . 109.5 ?
H48A C48 H48B . . 109.5 ?
C46 C48 H48C . . 109.5 ?
H48A C48 H48C . . 109.5 ?
H48B C48 H48C . . 109.5 ?
C52 C51 C56 . . 123.1(2) ?
C52 C51 N2 . . 119.7(2) ?
C56 C51 N2 . . 117.1(2) ?
C51 C52 C53 . . 117.0(3) ?
C51 C52 C57 . . 121.6(2) ?
C53 C52 C57 . . 121.4(3) ?
C54 C53 C52 . . 120.6(3) ?
C54 C53 H53 . . 119.7 ?
C52 C53 H53 . . 119.7 ?
C55 C54 C53 . . 121.0(3) ?
C55 C54 H54 . . 119.5 ?
C53 C54 H54 . . 119.5 ?
C54 C55 C56 . . 121.0(3) ?
C54 C55 H55 . . 119.5 ?
C56 C55 H55 . . 119.5 ?
C55 C56 C51 . . 117.3(3) ?
C55 C56 C58 . . 121.4(3) ?
C51 C56 C58 . . 121.2(2) ?
C52 C57 H57A . . 109.5 ?
C52 C57 H57B . . 109.5 ?
H57A C57 H57B . . 109.5 ?
C52 C57 H57C . . 109.5 ?
H57A C57 H57C . . 109.5 ?
H57B C57 H57C . . 109.5 ?
C56 C58 H58A . . 109.5 ?
C56 C58 H58B . . 109.5 ?
H58A C58 H58B . . 109.5 ?
C56 C58 H58C . . 109.5 ?
H58A C58 H58C . . 109.5 ?
H58B C58 H58C . . 109.5 ?

loop_
_geom_bond_atom_site_label_1
_geom_bond_atom_site_label_2
_geom_bond_site_symmetry_2
_geom_bond_distance
_geom_bond_publ_flag
N1 C3 . 1.390(3) ?
N1 C41 . 1.421(3) ?
N1 H1 . 0.87(3) ?
N2 C1 . 1.359(3) ?
N2 C4 . 1.380(3) ?
N2 C51 . 1.452(3) ?
B1 C4 . 1.460(4) ?
B1 C3 . 1.517(4) ?
B1 C31 . 1.606(3) ?
C1 C2 . 1.406(3) ?
C1 C11 . 1.513(3) ?
C2 C3 . 1.413(3) ?
C2 C21 . 1.521(4) ?
C4 H4 . 0.95 ?
C11 C12 . 1.535(4) ?
C11 H11A . 0.99 ?
C11 H11B . 0.99 ?
C12 H12A . 0.98 ?
C12 H12B . 0.98 ?
C12 H12C . 0.98 ?
C21 C22 . 1.520(4) ?
C21 H21A . 0.99 ?
C21 H21B . 0.99 ?
C22 H22A . 0.98 ?
C22 H22B . 0.98 ?
C22 H22C . 0.98 ?
C31 C36 . 1.410(3) ?
C31 C32 . 1.415(4) ?
C32 C33 . 1.382(4) ?
C32 C37 . 1.508(4) ?
C33 C34 . 1.383(4) ?
C33 H33 . 0.95 ?
C34 C35 . 1.388(4) ?
C34 C38 . 1.496(4) ?
C35 C36 . 1.389(3) ?
C35 H35 . 0.95 ?
C36 C39 . 1.509(3) ?
C37 F2A . 1.290(13) ?
C37 F1 . 1.322(3) ?
C37 F3 . 1.326(3) ?
C37 F3A . 1.326(13) ?
C37 F2 . 1.355(3) ?
C37 F1A . 1.400(13) ?
C38 F6 . 1.331(3) ?
C38 F5 . 1.335(3) ?
C38 F4 . 1.340(3) ?
C39 F9 . 1.335(3) ?
C39 F8 . 1.342(3) ?
C39 F7 . 1.346(3) ?
C41 C42 . 1.401(4) ?
C41 C46 . 1.407(4) ?
C42 C43 . 1.391(4) ?
C42 C47 . 1.500(4) ?
C43 C44 . 1.368(4) ?
C43 H43 . 0.95 ?
C44 C45 . 1.391(4) ?
C44 H44 . 0.95 ?
C45 C46 . 1.389(4) ?
C45 H45 . 0.95 ?
C46 C48 . 1.499(4) ?
C47 H47A . 0.98 ?
C47 H47B . 0.98 ?
C47 H47C . 0.98 ?
C48 H48A . 0.98 ?
C48 H48B . 0.98 ?
C48 H48C . 0.98 ?
C51 C52 . 1.392(4) ?
C51 C56 . 1.405(4) ?
C52 C53 . 1.401(4) ?
C52 C57 . 1.505(4) ?
C53 C54 . 1.386(4) ?
C53 H53 . 0.95 ?
C54 C55 . 1.366(4) ?
C54 H54 . 0.95 ?
C55 C56 . 1.389(4) ?
C55 H55 . 0.95 ?
C56 C58 . 1.500(4) ?
C57 H57A . 0.98 ?
C57 H57B . 0.98 ?
C57 H57C . 0.98 ?
C58 H58A . 0.98 ?
C58 H58B . 0.98 ?
C58 H58C . 0.98 ?

loop_
_geom_torsion_atom_site_label_1
_geom_torsion_atom_site_label_2
_geom_torsion_atom_site_label_3
_geom_torsion_atom_site_label_4
_geom_torsion_site_symmetry_1
_geom_torsion_site_symmetry_2
_geom_torsion_site_symmetry_3
_geom_torsion_site_symmetry_4
_geom_torsion
_geom_torsion_publ_flag
C4 N2 C1 C2 . . . . 0.9(4) ?
C51 N2 C1 C2 . . . . 171.5(2) ?
C4 N2 C1 C11 . . . . 179.7(2) ?
C51 N2 C1 C11 . . . . -9.6(3) ?
N2 C1 C2 C3 . . . . 4.1(4) ?
C11 C1 C2 C3 . . . . -174.7(2) ?
N2 C1 C2 C21 . . . . -165.4(2) ?
C11 C1 C2 C21 . . . . 15.8(4) ?
C41 N1 C3 C2 . . . . -26.4(4) ?
C41 N1 C3 B1 . . . . 158.7(3) ?
C1 C2 C3 N1 . . . . 177.6(2) ?
C21 C2 C3 N1 . . . . -13.2(4) ?
C1 C2 C3 B1 . . . . -7.5(4) ?
C21 C2 C3 B1 . . . . 161.6(2) ?
C4 B1 C3 N1 . . . . -178.6(2) ?
C31 B1 C3 N1 . . . . 4.8(4) ?
C4 B1 C3 C2 . . . . 6.2(3) ?
C31 B1 C3 C2 . . . . -170.3(2) ?
C1 N2 C4 B1 . . . . -1.9(4) ?
C51 N2 C4 B1 . . . . -173.1(2) ?
C3 B1 C4 N2 . . . . -1.7(3) ?
C31 B1 C4 N2 . . . . 175.0(2) ?
N2 C1 C11 C12 . . . . -101.2(3) ?
C2 C1 C11 C12 . . . . 77.6(3) ?
C1 C2 C21 C22 . . . . 93.9(3) ?
C3 C2 C21 C22 . . . . -75.6(3) ?
C4 B1 C31 C36 . . . . 81.4(3) ?
C3 B1 C31 C36 . . . . -102.2(3) ?
C4 B1 C31 C32 . . . . -96.8(3) ?
C3 B1 C31 C32 . . . . 79.6(3) ?
C36 C31 C32 C33 . . . . 1.9(3) ?
B1 C31 C32 C33 . . . . -179.7(2) ?
C36 C31 C32 C37 . . . . -176.4(2) ?
B1 C31 C32 C37 . . . . 2.0(4) ?
C31 C32 C33 C34 . . . . -1.1(4) ?
C37 C32 C33 C34 . . . . 177.2(2) ?
C32 C33 C34 C35 . . . . -0.2(4) ?
C32 C33 C34 C38 . . . . 178.1(2) ?
C33 C34 C35 C36 . . . . 0.6(4) ?
C38 C34 C35 C36 . . . . -177.6(2) ?
C34 C35 C36 C31 . . . . 0.3(4) ?
C34 C35 C36 C39 . . . . 179.8(2) ?
C32 C31 C36 C35 . . . . -1.5(3) ?
B1 C31 C36 C35 . . . . -179.8(2) ?
C32 C31 C36 C39 . . . . 179.0(2) ?
B1 C31 C36 C39 . . . . 0.7(3) ?
C33 C32 C37 F2A . . . . 179.4(15) ?
C31 C32 C37 F2A . . . . -2.3(15) ?
C33 C32 C37 F1 . . . . 121.4(3) ?
C31 C32 C37 F1 . . . . -60.3(3) ?
C33 C32 C37 F3 . . . . -2.0(4) ?
C31 C32 C37 F3 . . . . 176.4(3) ?
C33 C32 C37 F3A . . . . -45.6(15) ?
C31 C32 C37 F3A . . . . 132.7(15) ?
C33 C32 C37 F2 . . . . -119.4(3) ?
C31 C32 C37 F2 . . . . 58.9(3) ?
C33 C32 C37 F1A . . . . 61.1(12) ?
C31 C32 C37 F1A . . . . -120.5(12) ?
C33 C34 C38 F6 . . . . 175.6(2) ?
C35 C34 C38 F6 . . . . -6.2(4) ?
C33 C34 C38 F5 . . . . -62.6(3) ?
C35 C34 C38 F5 . . . . 115.6(3) ?
C33 C34 C38 F4 . . . . 55.7(3) ?
C35 C34 C38 F4 . . . . -126.1(3) ?
C35 C36 C39 F9 . . . . 109.7(2) ?
C31 C36 C39 F9 . . . . -70.8(3) ?
C35 C36 C39 F8 . . . . -129.6(2) ?
C31 C36 C39 F8 . . . . 49.9(3) ?
C35 C36 C39 F7 . . . . -9.9(3) ?
C31 C36 C39 F7 . . . . 169.6(2) ?
C3 N1 C41 C42 . . . . -49.0(4) ?
C3 N1 C41 C46 . . . . 136.1(3) ?
C46 C41 C42 C43 . . . . -2.4(4) ?
N1 C41 C42 C43 . . . . -177.0(2) ?
C46 C41 C42 C47 . . . . 176.0(2) ?
N1 C41 C42 C47 . . . . 1.4(4) ?
C41 C42 C43 C44 . . . . 2.2(4) ?
C47 C42 C43 C44 . . . . -176.2(3) ?
C42 C43 C44 C45 . . . . -0.1(4) ?
C43 C44 C45 C46 . . . . -2.0(4) ?
C44 C45 C46 C41 . . . . 1.8(4) ?
C44 C45 C46 C48 . . . . -178.8(2) ?
C42 C41 C46 C45 . . . . 0.4(4) ?
N1 C41 C46 C45 . . . . 175.3(2) ?
C42 C41 C46 C48 . . . . -179.0(2) ?
N1 C41 C46 C48 . . . . -4.1(3) ?
C1 N2 C51 C52 . . . . 106.3(3) ?
C4 N2 C51 C52 . . . . -82.4(3) ?
C1 N2 C51 C56 . . . . -78.2(3) ?
C4 N2 C51 C56 . . . . 93.2(3) ?
C56 C51 C52 C53 . . . . 1.1(4) ?
N2 C51 C52 C53 . . . . 176.4(2) ?
C56 C51 C52 C57 . . . . -177.5(3) ?
N2 C51 C52 C57 . . . . -2.2(4) ?
C51 C52 C53 C54 . . . . -1.0(4) ?
C57 C52 C53 C54 . . . . 177.6(3) ?
C52 C53 C54 C55 . . . . 0.8(5) ?
C53 C54 C55 C56 . . . . -0.8(5) ?
C54 C55 C56 C51 . . . . 0.8(4) ?
C54 C55 C56 C58 . . . . -179.9(3) ?
C52 C51 C56 C55 . . . . -1.1(4) ?
N2 C51 C56 C55 . . . . -176.5(2) ?
C52 C51 C56 C58 . . . . 179.7(3) ?
N2 C51 C56 C58 . . . . 4.3(4) ?
